data_2235768
loop_
_publ_author_name
'Hwang, In Hong'
'Kim, Pan-Gi'
'Kim, Cheal'
'Kim, Youngmee'

_publ_section_title
;
 Bis(\m-2-carboxymethyl-2-hydroxybutanedioato)bis[diaquamanganese(II)]--1,2-bis(pyridin-4-yl)ethane--water
 (1/1/2)
;
_journal_coeditor_code BX2421
_journal_issue 8
_journal_name_full 'Acta Crystallographica Section E'
_journal_page_first m1116
_journal_page_last m1117
_journal_paper_doi 10.1107/S1600536812032771
_journal_volume 68
_journal_year 2012
_chemical_formula_iupac '[Mn2 (C6 H6 O7)2 (H2 O)4], C12 H12 N2, 2H2 O'
_chemical_formula_moiety 'C12 H20 Mn2 O18, C12 H12 N2, 2(H2 O)'
_chemical_formula_sum 'C24 H36 Mn2 N2 O20'
_chemical_formula_weight 782.43
_chemical_name_systematic
;
Bis(\m-2-carboxymethyl-2-hydroxybutanedioato)bis[diaquamanganese(II)]--
1,2-bis(pyridin-4-yl)ethane--water (1/1/2)
;
_space_group_IT_number 2
_symmetry_cell_setting triclinic
_symmetry_space_group_name_Hall '-P 1'
_symmetry_space_group_name_H-M 'P -1'
_atom_sites_solution_hydrogens geom
_atom_sites_solution_primary direct
_atom_sites_solution_secondary difmap
_audit_creation_method SHELXTL
_cell_angle_alpha 68.90(3)
_cell_angle_beta 67.74(3)
_cell_angle_gamma 78.16(3)
_cell_formula_units_Z 1
_cell_length_a 9.3950(19)
_cell_length_b 9.5880(19)
_cell_length_c 10.252(2)
_cell_measurement_reflns_used 11909
_cell_measurement_temperature 293(2)
_cell_measurement_theta_max 27.6
_cell_measurement_theta_min 2.7
_cell_volume 794.8(4)
_computing_cell_refinement 'SAINT (Bruker, 1997)'
_computing_data_collection 'SMART (Bruker, 1997)'
_computing_data_reduction 'SAINT (Bruker, 1997)'
_computing_molecular_graphics 'SHELXTL (Sheldrick, 2008)'
_computing_publication_material 'SHELXTL (Sheldrick, 2008)'
_computing_structure_refinement 'SHELXL97 (Sheldrick, 2008)'
_computing_structure_solution 'SHELXS97 (Sheldrick, 2008)'
_diffrn_ambient_temperature 293(2)
_diffrn_measured_fraction_theta_full 0.975
_diffrn_measured_fraction_theta_max 0.975
_diffrn_measurement_device_type 'Bruker SMART CCD'
_diffrn_measurement_method '\f and \w'
_diffrn_radiation_monochromator graphite
_diffrn_radiation_source 'fine-focus sealed tube'
_diffrn_radiation_type MoK\a
_diffrn_radiation_wavelength 0.71073
_diffrn_reflns_av_R_equivalents 0.0143
_diffrn_reflns_av_sigmaI/netI 0.0240
_diffrn_reflns_limit_h_max 11
_diffrn_reflns_limit_h_min -11
_diffrn_reflns_limit_k_max 11
_diffrn_reflns_limit_k_min -8
_diffrn_reflns_limit_l_max 11
_diffrn_reflns_limit_l_min -12
_diffrn_reflns_number 4449
_diffrn_reflns_theta_full 26.00
_diffrn_reflns_theta_max 26.00
_diffrn_reflns_theta_min 2.26
_exptl_absorpt_coefficient_mu 0.884
_exptl_absorpt_correction_T_max 0.8430
_exptl_absorpt_correction_T_min 0.7187
_exptl_absorpt_correction_type multi-scan
_exptl_absorpt_process_details '(SADABS; Bruker, 1997)'
_exptl_crystal_colour colourless
_exptl_crystal_density_diffrn 1.635
_exptl_crystal_density_method 'not measured'
_exptl_crystal_description block
_exptl_crystal_F_000 404
_exptl_crystal_size_max 0.40
_exptl_crystal_size_mid 0.20
_exptl_crystal_size_min 0.20
_refine_diff_density_max 0.517
_refine_diff_density_min -0.417
_refine_ls_extinction_method none
_refine_ls_goodness_of_fit_ref 1.051
_refine_ls_hydrogen_treatment mixed
_refine_ls_matrix_type full
_refine_ls_number_parameters 239
_refine_ls_number_reflns 3048
_refine_ls_number_restraints 7
_refine_ls_restrained_S_all 1.050
_refine_ls_R_factor_all 0.0351
_refine_ls_R_factor_gt 0.0327
_refine_ls_shift/su_max 0.001
_refine_ls_shift/su_mean 0.000
_refine_ls_structure_factor_coef Fsqd
_refine_ls_weighting_details 'calc w=1/[\s^2^(Fo^2^)+(0.0603P)^2^+0.2356P] where P=(Fo^2^+2Fc^2^)/3'
_refine_ls_weighting_scheme calc
_refine_ls_wR_factor_gt 0.0910
_refine_ls_wR_factor_ref 0.0924
_reflns_number_gt 2780
_reflns_number_total 3048
_reflns_threshold_expression I>2\s(I)
_cod_data_source_file bx2421.cif
_cod_data_source_block I
_cod_original_cell_volume 794.8(3)
_cod_database_code 2235768
_cod_database_fobs_code 2235768

loop_
_symmetry_equiv_pos_as_xyz
'x, y, z'
'-x, -y, -z'

loop_
_atom_site_type_symbol
_atom_site_label
_atom_site_fract_x
_atom_site_fract_y
_atom_site_fract_z
_atom_site_U_iso_or_equiv
_atom_site_adp_type
_atom_site_calc_flag
_atom_site_refinement_flags
_atom_site_occupancy
_atom_site_symmetry_multiplicity
Mn Mn1 0.59630(3) 0.69243(3) 0.60317(3) 0.02605(12) Uani d . 1 1
O O1 0.42810(14) 0.50818(14) 0.71524(14) 0.0253(3) Uani d D 1 1
H H1O 0.422(3) 0.467(2) 0.648(2) 0.038 Uiso d D 1 1
O O2 0.38654(15) 0.79182(15) 0.54871(15) 0.0344(3) Uani d . 1 1
O O3 0.13155(17) 0.80099(18) 0.6601(2) 0.0491(4) Uani d . 1 1
O O4 0.47047(16) 0.73580(18) 0.81310(15) 0.0377(3) Uani d . 1 1
O O5 0.34758(17) 0.66928(18) 1.05400(15) 0.0400(4) Uani d . 1 1
H H5 0.4213 0.7042 1.0522 0.060 Uiso calc R 1 1
O O6 0.31979(15) 0.40470(17) 0.57203(15) 0.0355(3) Uani d . 1 1
O O7 0.06796(18) 0.4110(3) 0.6235(2) 0.0632(6) Uani d . 1 1
O O8 0.76699(16) 0.56448(18) 0.70557(16) 0.0389(3) Uani d D 1 1
H H8A 0.738(3) 0.4919(19) 0.7866(15) 0.047 Uiso d D 1 1
H H8B 0.8528(15) 0.525(3) 0.659(2) 0.047 Uiso d D 1 1
O O9 0.70528(19) 0.89824(18) 0.5069(2) 0.0498(4) Uani d D 1 1
H H9A 0.8044(3) 0.892(3) 0.476(3) 0.060 Uiso d D 1 1
H H9B 0.672(3) 0.9906(10) 0.498(3) 0.060 Uiso d D 1 1
C C1 0.27525(19) 0.5802(2) 0.76103(19) 0.0243(4) Uani d . 1 1
C C2 0.2623(2) 0.7377(2) 0.6467(2) 0.0289(4) Uani d . 1 1
C C3 0.2476(2) 0.5940(2) 0.9129(2) 0.0294(4) Uani d . 1 1
H H3A 0.1475 0.6478 0.9430 0.035 Uiso calc R 1 1
H H3B 0.2421 0.4939 0.9836 0.035 Uiso calc R 1 1
C C4 0.3654(2) 0.6717(2) 0.9252(2) 0.0277(4) Uani d . 1 1
C C5 0.1528(2) 0.4839(2) 0.7782(2) 0.0285(4) Uani d . 1 1
H H5A 0.1468 0.3963 0.8648 0.034 Uiso calc R 1 1
H H5B 0.0535 0.5413 0.7976 0.034 Uiso calc R 1 1
C C6 0.1791(2) 0.4310(2) 0.6473(2) 0.0295(4) Uani d . 1 1
N N11 0.4324(2) 0.18749(19) 0.9584(2) 0.0367(4) Uani d . 1 1
C C11 0.4410(3) 0.1513(2) 0.8411(2) 0.0392(5) Uani d . 1 1
H H11 0.5245 0.1776 0.7540 0.047 Uiso calc R 1 1
C C12 0.3275(3) 0.0755(2) 0.8483(3) 0.0401(5) Uani d . 1 1
H H12 0.3343 0.0505 0.7664 0.048 Uiso calc R 1 1
C C13 0.2026(2) 0.0363(2) 0.9784(3) 0.0397(5) Uani d . 1 1
C C14 0.1958(3) 0.0774(3) 1.0979(3) 0.0433(5) Uani d . 1 1
H H14 0.1126 0.0544 1.1857 0.052 Uiso calc R 1 1
C C15 0.3128(3) 0.1524(3) 1.0851(3) 0.0408(5) Uani d . 1 1
H H15 0.3090 0.1790 1.1652 0.049 Uiso calc R 1 1
C C16 0.0763(3) -0.0475(3) 0.9912(3) 0.0521(6) Uani d . 1 1
H H16A 0.0643 -0.1376 1.0761 0.062 Uiso calc R 1 1
H H16B 0.1053 -0.0777 0.9032 0.062 Uiso calc R 1 1
O O1W 0.0166(2) 0.8352(2) 0.4269(2) 0.0644(5) Uani d D 1 1
H H1WA 0.061(3) 0.824(4) 0.501(3) 0.077 Uiso d D 1 1
H H1WB 0.023(4) 0.7418(18) 0.410(4) 0.077 Uiso d D 1 1

loop_
_atom_site_aniso_label
_atom_site_aniso_U_11
_atom_site_aniso_U_22
_atom_site_aniso_U_33
_atom_site_aniso_U_12
_atom_site_aniso_U_13
_atom_site_aniso_U_23
Mn1 0.02480(17) 0.02764(18) 0.02587(17) -0.00515(11) -0.00565(12) -0.00986(12)
O1 0.0215(6) 0.0254(6) 0.0297(6) 0.0000(5) -0.0076(5) -0.0114(5)
O2 0.0298(7) 0.0293(7) 0.0357(7) -0.0044(6) -0.0089(6) -0.0016(6)
O3 0.0295(8) 0.0379(9) 0.0649(11) 0.0061(6) -0.0130(7) -0.0066(8)
O4 0.0375(8) 0.0463(8) 0.0320(7) -0.0179(6) -0.0006(6) -0.0189(6)
O5 0.0428(8) 0.0539(9) 0.0291(7) -0.0222(7) -0.0092(6) -0.0126(7)
O6 0.0265(7) 0.0492(9) 0.0378(7) -0.0015(6) -0.0071(6) -0.0263(7)
O7 0.0296(8) 0.1139(16) 0.0738(12) -0.0066(9) -0.0134(8) -0.0644(12)
O8 0.0288(7) 0.0465(9) 0.0312(7) -0.0008(6) -0.0072(6) -0.0048(7)
O9 0.0355(8) 0.0282(8) 0.0753(12) -0.0089(7) -0.0104(8) -0.0094(8)
C1 0.0204(8) 0.0253(9) 0.0265(8) -0.0026(7) -0.0042(7) -0.0108(7)
C2 0.0267(9) 0.0263(9) 0.0346(10) -0.0004(7) -0.0106(8) -0.0110(8)
C3 0.0294(9) 0.0308(10) 0.0273(9) -0.0082(8) -0.0032(7) -0.0119(8)
C4 0.0281(9) 0.0262(9) 0.0297(9) -0.0019(7) -0.0078(7) -0.0121(8)
C5 0.0223(8) 0.0310(10) 0.0317(9) -0.0056(7) -0.0032(7) -0.0133(8)
C6 0.0261(9) 0.0318(10) 0.0328(9) -0.0038(7) -0.0083(7) -0.0135(8)
N11 0.0367(9) 0.0311(9) 0.0455(10) -0.0044(7) -0.0202(8) -0.0078(8)
C11 0.0400(11) 0.0335(11) 0.0415(11) -0.0017(9) -0.0152(9) -0.0077(9)
C12 0.0450(12) 0.0367(11) 0.0487(12) 0.0040(9) -0.0244(10) -0.0193(10)
C13 0.0350(11) 0.0345(11) 0.0600(14) 0.0020(9) -0.0235(10) -0.0209(10)
C14 0.0341(11) 0.0492(13) 0.0496(13) -0.0077(10) -0.0124(10) -0.0180(11)
C15 0.0446(12) 0.0429(12) 0.0438(12) -0.0066(10) -0.0208(10) -0.0154(10)
C16 0.0394(13) 0.0454(14) 0.0871(19) 0.0007(11) -0.0266(13) -0.0350(13)
O1W 0.0568(11) 0.0585(12) 0.0768(13) -0.0075(9) -0.0278(10) -0.0126(11)

loop_
_atom_type_symbol
_atom_type_description
_atom_type_scat_dispersion_real
_atom_type_scat_dispersion_imag
_atom_type_scat_source
C C 0.0033 0.0016 'International Tables Vol C Tables 4.2.6.8 and 6.1.1.4'
H H 0.0000 0.0000 'International Tables Vol C Tables 4.2.6.8 and 6.1.1.4'
N N 0.0061 0.0033 'International Tables Vol C Tables 4.2.6.8 and 6.1.1.4'
O O 0.0106 0.0060 'International Tables Vol C Tables 4.2.6.8 and 6.1.1.4'
Mn Mn 0.3368 0.7283 'International Tables Vol C Tables 4.2.6.8 and 6.1.1.4'

loop_
_geom_angle_atom_site_label_1
_geom_angle_atom_site_label_2
_geom_angle_atom_site_label_3
_geom_angle_site_symmetry_1
_geom_angle_site_symmetry_3
_geom_angle
O6 Mn1 O9 2_666 . 103.57(7)
O6 Mn1 O4 2_666 . 163.30(6)
O9 Mn1 O4 . . 93.05(7)
O6 Mn1 O8 2_666 . 93.96(6)
O9 Mn1 O8 . . 95.36(7)
O4 Mn1 O8 . . 85.97(6)
O6 Mn1 O2 2_666 . 92.00(6)
O9 Mn1 O2 . . 94.89(6)
O4 Mn1 O2 . . 84.89(6)
O8 Mn1 O2 . . 166.60(5)
O6 Mn1 O1 2_666 . 83.80(6)
O9 Mn1 O1 . . 166.66(6)
O4 Mn1 O1 . . 79.57(6)
O8 Mn1 O1 . . 95.19(6)
O2 Mn1 O1 . . 73.53(5)
C1 O1 Mn1 . . 107.05(10)
C1 O1 H1O . . 101.9(14)
Mn1 O1 H1O . . 112.3(14)
C2 O2 Mn1 . . 114.86(12)
C4 O4 Mn1 . . 132.39(13)
C4 O5 H5 . . 109.5
C6 O6 Mn1 . 2_666 127.51(12)
Mn1 O8 H8A . . 118.4(17)
Mn1 O8 H8B . . 123.3(17)
H8A O8 H8B . . 101(2)
Mn1 O9 H9A . . 117.2(19)
Mn1 O9 H9B . . 134(2)
H9A O9 H9B . . 109(3)
O1 C1 C3 . . 106.79(14)
O1 C1 C5 . . 110.98(14)
C3 C1 C5 . . 108.23(15)
O1 C1 C2 . . 110.46(14)
C3 C1 C2 . . 110.69(15)
C5 C1 C2 . . 109.64(15)
O3 C2 O2 . . 125.25(18)
O3 C2 C1 . . 116.81(17)
O2 C2 C1 . . 117.94(16)
C4 C3 C1 . . 117.19(15)
C4 C3 H3A . . 108.0
C1 C3 H3A . . 108.0
C4 C3 H3B . . 108.0
C1 C3 H3B . . 108.0
H3A C3 H3B . . 107.2
O4 C4 O5 . . 122.97(17)
O4 C4 C3 . . 121.25(16)
O5 C4 C3 . . 115.76(16)
C6 C5 C1 . . 116.30(15)
C6 C5 H5A . . 108.2
C1 C5 H5A . . 108.2
C6 C5 H5B . . 108.2
C1 C5 H5B . . 108.2
H5A C5 H5B . . 107.4
O7 C6 O6 . . 124.37(18)
O7 C6 C5 . . 119.40(17)
O6 C6 C5 . . 116.17(16)
C11 N11 C15 . . 121.11(18)
N11 C11 C12 . . 120.5(2)
N11 C11 H11 . . 119.7
C12 C11 H11 . . 119.7
C11 C12 C13 . . 119.8(2)
C11 C12 H12 . . 120.1
C13 C12 H12 . . 120.1
C12 C13 C14 . . 118.3(2)
C12 C13 C16 . . 121.5(2)
C14 C13 C16 . . 120.2(2)
C15 C14 C13 . . 119.5(2)
C15 C14 H14 . . 120.2
C13 C14 H14 . . 120.2
N11 C15 C14 . . 120.7(2)
N11 C15 H15 . . 119.7
C14 C15 H15 . . 119.7
C13 C16 C16 . 2_557 111.7(2)
C13 C16 H16A . . 109.3
C16 C16 H16A 2_557 . 109.3
C13 C16 H16B . . 109.3
C16 C16 H16B 2_557 . 109.3
H16A C16 H16B . . 107.9
H1WA O1W H1WB . . 111(3)

loop_
_geom_bond_atom_site_label_1
_geom_bond_atom_site_label_2
_geom_bond_site_symmetry_2
_geom_bond_distance
Mn1 O6 2_666 2.1319(15)
Mn1 O9 . 2.1395(17)
Mn1 O4 . 2.1720(15)
Mn1 O8 . 2.1725(16)
Mn1 O2 . 2.1871(15)
Mn1 O1 . 2.2905(16)
O1 C1 . 1.440(2)
O1 H1O . 0.930(2)
O2 C2 . 1.275(2)
O3 C2 . 1.234(2)
O4 C4 . 1.246(2)
O5 C4 . 1.259(2)
O5 H5 . 0.8200
O6 C6 . 1.280(2)
O6 Mn1 2_666 2.1319(15)
O7 C6 . 1.223(2)
O8 H8A . 0.860(2)
O8 H8B . 0.859(2)
O9 H9A . 0.860(2)
O9 H9B . 0.860(2)
C1 C3 . 1.529(3)
C1 C5 . 1.540(2)
C1 C2 . 1.558(3)
C3 C4 . 1.518(3)
C3 H3A . 0.9700
C3 H3B . 0.9700
C5 C6 . 1.519(3)
C5 H5A . 0.9700
C5 H5B . 0.9700
N11 C11 . 1.337(3)
N11 C15 . 1.341(3)
C11 C12 . 1.375(3)
C11 H11 . 0.9300
C12 C13 . 1.389(3)
C12 H12 . 0.9300
C13 C14 . 1.392(3)
C13 C16 . 1.506(3)
C14 C15 . 1.375(3)
C14 H14 . 0.9300
C15 H15 . 0.9300
C16 C16 2_557 1.518(5)
C16 H16A . 0.9700
C16 H16B . 0.9700
O1W H1WA . 0.960(2)
O1W H1WB . 0.959(2)

loop_
_geom_hbond_atom_site_label_D
_geom_hbond_atom_site_label_H
_geom_hbond_atom_site_label_A
_geom_hbond_site_symmetry_A
_geom_hbond_distance_DH
_geom_hbond_distance_HA
_geom_hbond_distance_DA
_geom_hbond_angle_DHA
O1W H1WA O3 . 0.960(2) 1.912(4) 2.869(3) 175(3)
O1 H1O O6 . 0.930(2) 1.741(11) 2.6020(19) 153(2)
O1W H1WB O7 2_566 0.959(2) 2.021(15) 2.903(3) 152(3)
O5 H5 N11 2_667 0.82 1.84 2.649(2) 170.5
O8 H8A O5 2_667 0.860(2) 1.843(5) 2.694(2) 170(2)
O8 H8B O7 1_655 0.859(2) 2.057(10) 2.872(2) 158(2)
O8 H8B O7 2_666 0.859(2) 2.56(2) 3.075(3) 119(2)
O9 H9A O1W 1_655 0.860(2) 1.875(7) 2.722(3) 168(3)
O9 H9B O2 2_676 0.860(2) 1.973(5) 2.829(2) 173(3)
C5 H5B O3 . 0.97 2.48 2.834(3) 101.1
C14 H14 O1W 1_546 0.93 2.59 3.357(4) 140.5
C15 H15 O4 2_667 0.93 2.49 3.114(3) 124.9

loop_
_geom_torsion_atom_site_label_1
_geom_torsion_atom_site_label_2
_geom_torsion_atom_site_label_3
_geom_torsion_atom_site_label_4
_geom_torsion_site_symmetry_1
_geom_torsion_site_symmetry_4
_geom_torsion
O6 Mn1 O1 C1 2_666 . -128.46(11)
O9 Mn1 O1 C1 . . -4.0(3)
O4 Mn1 O1 C1 . . 53.18(11)
O8 Mn1 O1 C1 . . 138.10(11)
O2 Mn1 O1 C1 . . -34.53(10)
O6 Mn1 O2 C2 2_666 . 113.17(14)
O9 Mn1 O2 C2 . . -143.02(14)
O4 Mn1 O2 C2 . . -50.38(14)
O8 Mn1 O2 C2 . . -3.2(3)
O1 Mn1 O2 C2 . . 30.23(13)
O6 Mn1 O4 C4 2_666 . -3.7(3)
O9 Mn1 O4 C4 . . 170.83(19)
O8 Mn1 O4 C4 . . -94.01(19)
O2 Mn1 O4 C4 . . 76.19(19)
O1 Mn1 O4 C4 . . 2.03(18)
Mn1 O1 C1 C3 . . -85.32(13)
Mn1 O1 C1 C5 . . 156.92(12)
Mn1 O1 C1 C2 . . 35.10(15)
Mn1 O2 C2 O3 . . 158.86(17)
Mn1 O2 C2 C1 . . -20.1(2)
O1 C1 C2 O3 . . 168.78(17)
C3 C1 C2 O3 . . -73.2(2)
C5 C1 C2 O3 . . 46.2(2)
O1 C1 C2 O2 . . -12.2(2)
C3 C1 C2 O2 . . 105.91(19)
C5 C1 C2 O2 . . -134.76(17)
O1 C1 C3 C4 . . 54.5(2)
C5 C1 C3 C4 . . 174.00(15)
C2 C1 C3 C4 . . -65.8(2)
Mn1 O4 C4 O5 . . 150.23(16)
Mn1 O4 C4 C3 . . -31.3(3)
C1 C3 C4 O4 . . 7.7(3)
C1 C3 C4 O5 . . -173.68(17)
O1 C1 C5 C6 . . -51.4(2)
C3 C1 C5 C6 . . -168.30(16)
C2 C1 C5 C6 . . 70.9(2)
Mn1 O6 C6 O7 2_666 . -4.3(3)
Mn1 O6 C6 C5 2_666 . 172.89(12)
C1 C5 C6 O7 . . -150.0(2)
C1 C5 C6 O6 . . 32.6(3)
C15 N11 C11 C12 . . -0.6(3)
N11 C11 C12 C13 . . 0.1(3)
C11 C12 C13 C14 . . 0.8(3)
C11 C12 C13 C16 . . -179.6(2)
C12 C13 C14 C15 . . -1.2(3)
C16 C13 C14 C15 . . 179.2(2)
C11 N11 C15 C14 . . 0.2(3)
C13 C14 C15 N11 . . 0.7(4)
C12 C13 C16 C16 . 2_557 -113.7(3)
C14 C13 C16 C16 . 2_557 65.8(4)
